data_9017501
loop_
_publ_author_name
'Plasil, J.'
'Kampf, A. R.'
'Kasatkin, A. V.'
'Marty, J.'

_publ_section_title
;
 Bluelizardite, Na7(UO2)(SO4)4Cl(H2O)2, a new uranyl sulfate mineral from the
 Blue Lizard mine, San Juan County, Utah, USA
;
_journal_name_full 'Journal of Geosciences'
_journal_page_first 145
_journal_page_last 158
_journal_volume 59
_journal_year 2014
_chemical_compound_source 'Blue Lizard mine, San Juan County, Utah, USA'
_chemical_formula_sum 'Cl0.94 H4 Na7 O20.06 S4 U'
_chemical_name_mineral Bluelizardite
_space_group_IT_number 15
_space_group_name_Hall '-C 2yc'
_space_group_name_H-M_alt 'C 1 2/c 1'
_symmetry_space_group_name_H-M 'C 1 2/c 1'
_cell_angle_alpha 90
_cell_angle_beta 104.913
_cell_angle_gamma 90
_cell_formula_units_Z 8
_cell_length_a 21.1507
_cell_length_b 5.3469
_cell_length_c 34.6711
_cell_volume 3788.911
_database_code_amcsd 0020418
_exptl_crystal_density_diffrn 3.105
_cod_data_source_file inputs/fixed/downloads/16/16044.cif
_cod_data_source_block 16044
_cod_original_formula_sum 'Na7 U S4 Cl.94 O20.06 H4'
_cod_database_code 9017501

loop_
_space_group_symop_operation_xyz
x,y,z
1/2+x,1/2+y,z
x,-y,1/2+z
1/2+x,1/2-y,1/2+z
-x,y,1/2-z
1/2-x,1/2+y,1/2-z
-x,-y,-z
1/2-x,1/2-y,-z

loop_
_atom_site_aniso_label
_atom_site_aniso_U_11
_atom_site_aniso_U_22
_atom_site_aniso_U_33
_atom_site_aniso_U_12
_atom_site_aniso_U_13
_atom_site_aniso_U_23
Na1 0.03110 0.01020 0.01210 -0.00200 0.01120 -0.00050
Na2 0.03000 0.02260 0.02480 0.00000 0.00540 0.00000
Na3 0.02240 0.02450 0.02460 -0.00060 0.00740 0.00380
Na4 0.04370 0.02630 0.02070 -0.01270 0.01310 0.00160
Na5 0.02930 0.01770 0.01800 -0.00130 0.00800 -0.00090
Na6 0.02940 0.02880 0.02140 0.00310 0.00220 0.00340
Na7 0.02630 0.02140 0.02410 -0.00280 0.01160 -0.00500
Na8 0.03450 0.02180 0.02680 -0.00150 0.01270 -0.00570
U 0.01006 0.01104 0.00808 0.00043 0.00274 0.00091
S1 0.01040 0.01360 0.00950 -0.00130 0.00250 0.00070
S2 0.01050 0.01450 0.01350 0.00010 0.00310 -0.00100
S3 0.01130 0.01490 0.01120 0.00110 0.00330 0.00010
S4 0.01330 0.01100 0.00890 -0.00040 0.00390 0.00010
Cl 0.03350 0.01640 0.02390 0.00100 0.00250 -0.00080
O21 0.03350 0.01640 0.02390 0.00100 0.00250 -0.00080
O1 0.02970 0.01480 0.01840 -0.00100 0.00550 0.00110
O2 0.01850 0.02870 0.01980 0.00680 0.01180 0.00650
O3 0.01250 0.02380 0.01700 -0.00470 -0.00160 -0.00060
O4 0.01980 0.01880 0.00890 -0.00370 0.00240 0.00150
O5 0.03390 0.02140 0.02890 -0.00500 0.01790 -0.01050
O6 0.01730 0.02690 0.01990 -0.00330 0.01020 -0.00730
O7 0.02210 0.03000 0.03030 0.00550 -0.00160 0.01090
O8 0.01150 0.03240 0.01800 -0.00280 0.00400 -0.00500
O9 0.01260 0.02380 0.02470 0.00360 0.00740 -0.00140
O10 0.03200 0.03440 0.01300 -0.00020 0.00890 0.00290
Oil 0.02200 0.01460 0.02960 -0.00010 0.00680 -0.00330
O12 0.01250 0.01770 0.01790 0.00130 0.00010 -0.00170
O13 0.03190 0.01460 0.02140 -0.00920 0.01130 -0.00450
O14 0.02080 0.02130 0.01370 0.00330 0.00310 0.00560
O15 0.01340 0.02440 0.02230 -0.00180 0.00860 -0.00130
O16 0.02190 0.01590 0.01020 -0.00200 0.00660 -0.00220
O17 0.01760 0.01410 0.01600 0.00000 0.00410 -0.00040
O18 0.02420 0.01280 0.01460 -0.00010 0.00310 -0.00190
Owl9 0.02150 0.02300 0.03360 -0.00330 0.00530 -0.00730
Ow20 0.02900 0.03990 0.05170 -0.00910 0.01130 -0.00170

loop_
_atom_site_label
_atom_site_fract_x
_atom_site_fract_y
_atom_site_fract_z
_atom_site_occupancy
_atom_site_U_iso_or_equiv
_atom_site_type_symbol
_atom_site_attached_hydrogens
Na1 0.50000 0.50000 0.50000 1.00000 0.01680 Na 0
Na2 0.50000 0.36880 0.75000 1.00000 0.02610 Na 0
Na3 0.24344 0.87550 0.66014 1.00000 0.02360 Na 0
Na4 0.31919 0.41310 0.75567 1.00000 0.02930 Na 0
Na5 0.37872 0.98720 0.50389 1.00000 0.02130 Na 0
Na6 0.69460 0.74270 0.58061 1.00000 0.02730 Na 0
Na7 0.43332 0.41890 0.57801 1.00000 0.02300 Na 0
Na8 0.34817 0.38120 0.65853 1.00000 0.02680 Na 0
U 0.51979 0.88926 0.66688 1.00000 0.00965 U 0
S1 0.39880 0.82919 0.72524 1.00000 0.01116 S 0
S2 0.19437 0.38979 0.67998 1.00000 0.01280 S 0
S3 0.35667 0.93456 0.60518 1.00000 0.01240 S 0
S4 0.52816 0.97992 0.56514 1.00000 0.01085 S 0
Cl 0.35728 1.49234 0.49530 0.94000 0.02550 Cl 0
O21 0.35728 1.49234 0.49530 0.06000 0.02550 O 0
O1 0.39670 1.10090 0.72350 1.00000 0.02110 O 0
O2 0.45053 0.73220 0.70702 1.00000 0.02110 O 0
O3 0.33715 0.71350 0.70406 1.00000 0.01870 O 0
O4 0.41507 0.73380 0.76693 1.00000 0.01610 O 0
O5 0.19330 0.62550 0.70048 1.00000 0.02630 O 0
O6 0.22590 0.42170 0.64714 1.00000 0.02040 O 0
O7 0.22999 0.19990 0.70751 1.00000 0.02900 O 0
O8 0.12656 0.29950 0.66314 1.00000 0.02060 O 0
O9 0.29776 1.02790 0.61533 1.00000 0.01990 O 0
O10 0.36035 1.02750 0.56665 1.00000 0.02590 O 0
Oil 0.36047 0.66180 0.60765 1.00000 0.02210 O 0
O12 0.41380 1.04590 0.63616 1.00000 0.01670 O 0
O13 0.50291 0.72620 0.55835 1.00000 0.02180 O 0
O14 0.48627 1.15510 0.53732 1.00000 0.01890 O 0
O15 0.59554 0.99620 0.56187 1.00000 0.01930 O 0
O16 0.52671 1.06430 0.60633 1.00000 0.01560 O 0
O17 0.50283 0.59960 0.64233 1.00000 0.01600 O 0
O18 0.53365 1.18010 0.69168 1.00000 0.01760 O 0
Owl9 0.64780 0.42230 0.60943 1.00000 0.02640 O 0
Ow20 0.23476 0.51500 0.53951 1.00000 0.04000 O 0
H1 0.61690 0.48300 0.61930 1.00000 0.03160 H 0
H2 0.26910 0.46300 0.53230 1.00000 0.04800 H 0
H3 0.23910 0.67400 0.54540 1.00000 0.04800 H 0
H4 0.63320 0.29000 0.59520 1.00000 0.03160 H 0

loop_
_cod_changelog_entry_id
_cod_changelog_entry_author
_cod_changelog_entry_date
_cod_changelog_entry_text
1
;cod-tools version 3.8.0
Id: cif_guess_AMCSD_atom_types 9581 2023-05-17 12:35:41Z saulius
;
2023-05-18T11:43:21+03:00
;Derived atom types and hydrogen counts
from atom names that follow the AMCSD naming convention
(Wat == water, O-H == hydroxyl).
;

loop_
_cod_related_entry_id
_cod_related_entry_database
_cod_related_entry_code
1 AMCSD 0020418
